data_8103675
loop_
_publ_author_name
'Walitzi, E.M.'
'Krischner, H.'

_publ_section_title
;
 Die Kristallstruktur von Bariumazidmonohydrat, Ba (N3)2 H2 O
;
_journal_name_full
;
Zeitschrift fuer Kristallographie, Kristallgeometrie, Kristallphysik, 
Kristallchemie (-144,1977)
;
_journal_page_first 368
_journal_page_last 379
_journal_volume 137
_journal_year 1973
_chemical_formula_sum 'Ba H2 N6 O'
_chemical_name_systematic 'Ba (N3)2 H2 O'
_space_group_IT_number 9
_symmetry_space_group_name_Hall 'C -2yc'
_symmetry_space_group_name_H-M 'C 1 c 1'
_cell_angle_alpha 90
_cell_angle_beta 104.7
_cell_angle_gamma 90
_cell_formula_units_Z 4
_cell_length_a 7.29
_cell_length_b 10.84
_cell_length_c 6.96
_cell_volume 532.001
_citation_journal_id_ASTM ZEKGAX
_cod_data_source_file Walitzi_ZEKGAX_1973_1317.cif
_cod_data_source_block H2Ba1N6O1
_cod_original_cell_volume 532.0014
_cod_original_formula_sum 'H2 Ba1 N6 O1'
_cod_database_code 8103675

loop_
_symmetry_equiv_pos_as_xyz
x,y,z
x,-y,z+1/2
x+1/2,y+1/2,z
x+1/2,-y+1/2,z+1/2

loop_
_atom_site_label
_atom_site_type_symbol
_atom_site_fract_x
_atom_site_fract_y
_atom_site_fract_z
_atom_site_occupancy
_atom_site_U_iso_or_equiv
Ba1 Ba+2 0.0044 0.3442 0.2563 1 0.0
N3 N 0.385 0.255 0.341 1 0.0
N6 N 0.273 0.014 0.983 1 0.0
N1 N 0 0.245 0.751 1 0.0
O1 O-2 0.218 0.466 0.996 1 0.0
N2 N 0.115 0.245 0.66 1 0.0
N5 N 0.007 0.072 0.258 1 0.0
N4 N 0.14 0.029 0.373 1 0.0
